data_7047552
loop_
_publ_author_name
'Wang, Hongfeng'
'Bald\'e, Ch\'erif'
'Grosjean, Arnaud'
'Desplanches, C\'edric'
'Guionneau, Philippe'
'Chastanet, Guillaume'

_publ_section_title
;
 Seven-coordinated iron(ii) spin-crossover molecules: some learning from
 iron substitution in
 [Fe<sub>x</sub>Mn<sub>1-x</sub>(L<sub>222</sub>N<sub>3</sub>O<sub>2</sub>)(CN)<sub>2</sub>]&#x00B7;H<sub>2</sub>O
 solid solutions.
;
_journal_issue 41
_journal_name_full 'Dalton transactions (Cambridge, England : 2003)'
_journal_page_first 14741
_journal_page_last 14750
_journal_paper_doi 10.1039/c8dt02517g
_journal_volume 47
_journal_year 2018
_chemical_formula_moiety 'C17 H21 Fe0.64 Mn0.36 N5 O2, H2 O'
_chemical_formula_sum 'C17 H23 Fe0.64 Mn0.36 N5 O3'
_chemical_formula_weight 400.92
_space_group_crystal_system monoclinic
_space_group_IT_number 15
_space_group_name_Hall '-C 2yc'
_space_group_name_H-M_alt 'C 1 2/c 1'
_symmetry_space_group_name_Hall '-C 2yc'
_symmetry_space_group_name_H-M 'C 1 2/c 1'
_atom_sites_solution_hydrogens mixed
_audit_creation_date 2018-08-02
_audit_creation_method
;
Olex2 1.2
(compiled 2018.05.29 svn.r3508 for OlexSys, GUI svn.r5506)
;
_audit_update_record
;
2018-08-31 deposited with the CCDC.
2018-09-13 downloaded from the CCDC.
;
_cell_angle_alpha 90
_cell_angle_beta 115.880(2)
_cell_angle_gamma 90
_cell_formula_units_Z 4
_cell_length_a 17.0528(5)
_cell_length_b 12.0023(4)
_cell_length_c 10.0974(3)
_cell_measurement_reflns_used 7975
_cell_measurement_temperature 100(2)
_cell_measurement_theta_max 27.48
_cell_measurement_theta_min 1.00
_cell_volume 1859.40(10)
_computing_cell_refinement 'DENZO-SMN (Otwinowski & Minor, 1997)'
_computing_data_collection 'KappaCCD Server Software (Nonius, 1997)'
_computing_data_reduction DENZO-SMN
_computing_molecular_graphics 'Olex2 (Dolomanov et al., 2009)'
_computing_publication_material 'Olex2 (Dolomanov et al., 2009)'
_computing_structure_refinement 'ShelXL (Sheldrick, 2015)'
_diffrn_ambient_temperature 100(2)
_diffrn_measured_fraction_theta_full 0.993
_diffrn_measured_fraction_theta_max 0.992
_diffrn_measurement_device_type 'Nonius KappaCCD'
_diffrn_measurement_method '\f scans, and \w scans with \k'
_diffrn_radiation_monochromator graphite
_diffrn_radiation_type MoK\a
_diffrn_radiation_wavelength 0.71073
_diffrn_reflns_av_R_equivalents 0.1617
_diffrn_reflns_av_unetI/netI 0.1027
_diffrn_reflns_Laue_measured_fraction_full 0.993
_diffrn_reflns_Laue_measured_fraction_max 0.992
_diffrn_reflns_limit_h_max 22
_diffrn_reflns_limit_h_min -22
_diffrn_reflns_limit_k_max 15
_diffrn_reflns_limit_k_min -15
_diffrn_reflns_limit_l_max 12
_diffrn_reflns_limit_l_min -13
_diffrn_reflns_number 7141
_diffrn_reflns_point_group_measured_fraction_full 0.993
_diffrn_reflns_point_group_measured_fraction_max 0.992
_diffrn_reflns_theta_full 25.242
_diffrn_reflns_theta_max 27.480
_diffrn_reflns_theta_min 3.503
_diffrn_source 'fine-focus sealed tube'
_exptl_absorpt_coefficient_mu 0.801
_exptl_absorpt_correction_T_max 0.8989
_exptl_absorpt_correction_T_min 0.8707
_exptl_absorpt_correction_type empirical
_exptl_absorpt_process_details scalepack
_exptl_crystal_colour 'dark blue'
_exptl_crystal_colour_modifier dark
_exptl_crystal_colour_primary blue
_exptl_crystal_density_diffrn 1.432
_exptl_crystal_density_method 'not measured'
_exptl_crystal_description prism
_exptl_crystal_F_000 839
_exptl_crystal_size_max 0.17
_exptl_crystal_size_mid 0.13
_exptl_crystal_size_min 0.13
_refine_diff_density_max 1.308
_refine_diff_density_min -0.799
_refine_diff_density_rms 0.098
_refine_ls_extinction_method none
_refine_ls_goodness_of_fit_ref 1.075
_refine_ls_hydrogen_treatment mixed
_refine_ls_matrix_type full
_refine_ls_number_parameters 153
_refine_ls_number_reflns 2115
_refine_ls_number_restraints 3
_refine_ls_restrained_S_all 1.074
_refine_ls_R_factor_all 0.0774
_refine_ls_R_factor_gt 0.0623
_refine_ls_shift/su_max 0.000
_refine_ls_shift/su_mean 0.000
_refine_ls_structure_factor_coef Fsqd
_refine_ls_weighting_details 'w=1/[\s^2^(Fo^2^)+(0.0404P)^2^+3.7973P] where P=(Fo^2^+2Fc^2^)/3'
_refine_ls_weighting_scheme calc
_refine_ls_wR_factor_gt 0.1158
_refine_ls_wR_factor_ref 0.1228
_reflns_Friedel_coverage 0.000
_reflns_number_gt 1792
_reflns_number_total 2115
_reflns_threshold_expression 'I > 2\s(I)'
_cod_data_source_file c8dt02517g2.cif
_cod_data_source_block mn45sato100k
_cod_depositor_comments 'Adding full bibliography for 7047551--7047555.cif.'
_cod_database_code 7047552
_shelx_shelxl_version_number 2018/1
_shelx_space_group_comment
;
The symmetry employed for this shelxl refinement is uniquely defined
by the following loop, which should always be used as a source of
symmetry information in preference to the above space-group names.
They are only intended as comments.
;
_shelx_estimated_absorpt_t_max 0.903
_shelx_estimated_absorpt_t_min 0.876
_olex2_refinement_description
;
1. Fixed Uiso
 At 1.2 times of:
  All C(H,H) groups
 At 1.5 times of:
  All C(H,H,H) groups
2. Shared sites
{Fe1, Mn2}
3. Restrained distances
 H2B-O2
 0.86 with sigma of 0.02
 H2A-O2
 0.86 with sigma of 0.02
 H2B-H2A
 1.39 with sigma of 0.02
4. Uiso/Uaniso restraints and constraints
Uanis(Fe1) = Uanis(Mn2)
5. Others
 Fixed Sof: Fe1(0.319) O2(0.5) H2A(0.5) H2B(0.5) Mn2(0.181)
 Fixed Uiso: H2A(0.07) H2B(0.07)
6.a Secondary CH2 refined with riding coordinates:
 C9(H9A,H9B)
6.b Idealised Me refined as rotating group:
 C6(H6A,H6B,H6C)
;
_olex2_submission_special_instructions 'No special instructions were received'

loop_
_space_group_symop_operation_xyz
'x, y, z'
'-x, y, -z+1/2'
'x+1/2, y+1/2, z'
'-x+1/2, y+1/2, -z+1/2'
'-x, -y, -z'
'x, -y, z-1/2'
'-x+1/2, -y+1/2, -z'
'x+1/2, -y+1/2, z-1/2'

loop_
_atom_site_label
_atom_site_type_symbol
_atom_site_fract_x
_atom_site_fract_y
_atom_site_fract_z
_atom_site_U_iso_or_equiv
_atom_site_adp_type
_atom_site_occupancy
_atom_site_site_symmetry_order
_atom_site_calc_flag
_atom_site_refinement_flags_posn
_atom_site_refinement_flags_adp
_atom_site_refinement_flags_occupancy
_atom_site_disorder_assembly
_atom_site_disorder_group
Fe1 Fe 0.500000 0.26217(4) 0.250000 0.02376(19) Uani 0.638 2 d S T P A 1
C1 C 0.6028(2) 0.2794(2) 0.1745(3) 0.0360(7) Uani 1 1 d . . . . .
O1 O 0.44211(13) 0.41984(17) 0.1056(2) 0.0402(5) Uani 1 1 d . . . . .
N1 N 0.500000 0.0857(2) 0.250000 0.0221(6) Uani 1 2 d S T P . .
N2 N 0.40188(14) 0.20695(19) 0.0309(2) 0.0258(4) Uani 1 1 d . . . . .
C4 C 0.44682(15) 0.0298(2) 0.1282(2) 0.0233(5) Uani 1 1 d . . . . .
C6 C 0.33012(18) 0.0488(3) -0.1385(3) 0.0337(6) Uani 1 1 d . . . . .
H6A H 0.297439 0.106557 -0.209998 0.051 Uiso 1 1 calc GR . . . .
H6B H 0.289410 0.000440 -0.120733 0.051 Uiso 1 1 calc GR . . . .
H6C H 0.363583 0.004358 -0.177390 0.051 Uiso 1 1 calc GR . . . .
C3 C 0.44529(19) -0.0866(2) 0.1243(3) 0.0314(6) Uani 1 1 d . . . . .
C5 C 0.39129(16) 0.1027(2) 0.0034(3) 0.0255(5) Uani 1 1 d . . . . .
C8 C 0.3551(2) 0.3997(3) -0.0022(4) 0.0427(7) Uani 1 1 d . . . . .
C2 C 0.500000 -0.1440(3) 0.250000 0.0378(9) Uani 1 2 d S T P . .
C7 C 0.3546(2) 0.2929(3) -0.0781(3) 0.0366(7) Uani 1 1 d . . . . .
O2 O 0.2229(3) -0.1671(4) -0.0632(6) 0.0496(11) Uani 0.5 1 d D . . B -1
C9 C 0.4554(3) 0.5178(3) 0.1893(4) 0.0598(11) Uani 1 1 d . . . . .
H9A H 0.412184 0.521847 0.230187 0.072 Uiso 1 1 calc R . . . .
H9B H 0.447311 0.583738 0.125784 0.072 Uiso 1 1 calc R . . . .
N3 N 0.65100(18) 0.2871(3) 0.1314(3) 0.0490(7) Uani 1 1 d . . . . .
H3 H 0.407(2) -0.126(3) 0.041(3) 0.034(8) Uiso 1 1 d . . . . .
H2 H 0.500000 -0.224(5) 0.250000 0.039(13) Uiso 1 2 d S T P . .
H8A H 0.335(2) 0.464(3) -0.075(3) 0.036(9) Uiso 1 1 d . . . . .
H7A H 0.292(3) 0.270(4) -0.142(5) 0.056(12) Uiso 1 1 d . . . . .
H7B H 0.391(3) 0.313(4) -0.129(4) 0.069(13) Uiso 1 1 d . . . . .
H8B H 0.326(4) 0.408(7) 0.070(7) 0.14(2) Uiso 1 1 d . . . . .
H2A H 0.200(4) -0.176(8) -0.003(7) 0.070 Uiso 0.5 1 d D . . C -1
H2B H 0.263(4) -0.216(6) -0.046(9) 0.070 Uiso 0.5 1 d D . . D -1
Mn2 Mn 0.500000 0.26217(4) 0.250000 0.02376(19) Uani 0.362 2 d S T P A 2

loop_
_atom_site_aniso_label
_atom_site_aniso_U_11
_atom_site_aniso_U_22
_atom_site_aniso_U_33
_atom_site_aniso_U_23
_atom_site_aniso_U_13
_atom_site_aniso_U_12
Fe1 0.0235(3) 0.0231(3) 0.0259(3) 0.000 0.0119(2) 0.000
C1 0.0373(14) 0.0301(14) 0.0323(13) -0.0091(11) 0.0074(12) 0.0022(11)
O1 0.0379(10) 0.0230(10) 0.0496(11) -0.0003(9) 0.0096(9) -0.0004(9)
N1 0.0270(13) 0.0166(13) 0.0248(13) 0.000 0.0133(11) 0.000
N2 0.0292(10) 0.0209(10) 0.0280(10) 0.0014(9) 0.0131(9) 0.0011(8)
C4 0.0285(11) 0.0193(12) 0.0260(11) -0.0019(9) 0.0154(10) -0.0025(9)
C6 0.0353(13) 0.0321(14) 0.0295(12) -0.0050(11) 0.0101(11) -0.0014(11)
C3 0.0443(14) 0.0206(12) 0.0307(12) -0.0046(11) 0.0179(12) -0.0039(11)
C5 0.0278(11) 0.0241(12) 0.0268(11) -0.0012(10) 0.0139(10) -0.0013(10)
C8 0.0445(16) 0.0298(15) 0.0449(16) 0.0031(13) 0.0112(14) 0.0054(13)
C2 0.059(2) 0.0161(17) 0.040(2) 0.000 0.0227(19) 0.000
C7 0.0411(15) 0.0254(14) 0.0336(13) 0.0062(12) 0.0074(12) 0.0027(12)
O2 0.059(3) 0.047(3) 0.064(3) 0.017(2) 0.046(2) 0.017(2)
C9 0.064(2) 0.0177(13) 0.069(2) -0.0042(16) 0.0020(19) 0.0032(15)
N3 0.0410(14) 0.0486(16) 0.0532(15) -0.0242(14) 0.0168(13) -0.0045(12)
Mn2 0.0235(3) 0.0231(3) 0.0259(3) 0.000 0.0119(2) 0.000

loop_
_atom_type_symbol
_atom_type_description
_atom_type_scat_dispersion_real
_atom_type_scat_dispersion_imag
_atom_type_scat_source
C C 0.0033 0.0016 'International Tables Vol C Tables 4.2.6.8 and 6.1.1.4'
H H 0.0000 0.0000 'International Tables Vol C Tables 4.2.6.8 and 6.1.1.4'
Fe Fe 0.3463 0.8444 'International Tables Vol C Tables 4.2.6.8 and 6.1.1.4'
Mn Mn 0.3368 0.7283 'International Tables Vol C Tables 4.2.6.8 and 6.1.1.4'
N N 0.0061 0.0033 'International Tables Vol C Tables 4.2.6.8 and 6.1.1.4'
O O 0.0106 0.0060 'International Tables Vol C Tables 4.2.6.8 and 6.1.1.4'

loop_
_geom_angle_atom_site_label_1
_geom_angle_atom_site_label_2
_geom_angle_atom_site_label_3
_geom_angle
_geom_angle_site_symmetry_1
_geom_angle_site_symmetry_3
C1 Fe1 C1 169.26(15) . 2_655
C1 Fe1 O1 87.52(9) . 2_655
C1 Fe1 O1 83.75(10) . .
C1 Fe1 O1 87.52(9) 2_655 .
C1 Fe1 O1 83.75(10) 2_655 2_655
C1 Fe1 N2 90.31(9) 2_655 .
C1 Fe1 N2 90.31(9) . 2_655
C1 Fe1 N2 92.90(9) 2_655 2_655
C1 Fe1 N2 92.90(9) . .
O1 Fe1 O1 71.33(10) . 2_655
N1 Fe1 C1 95.37(8) . 2_655
N1 Fe1 C1 95.37(8) . .
N1 Fe1 O1 144.33(5) . .
N1 Fe1 O1 144.33(5) . 2_655
N1 Fe1 N2 72.58(6) . .
N1 Fe1 N2 72.58(6) . 2_655
N2 Fe1 O1 142.92(8) 2_655 .
N2 Fe1 O1 71.86(8) 2_655 2_655
N2 Fe1 O1 71.86(8) . .
N2 Fe1 O1 142.91(8) . 2_655
N2 Fe1 N2 145.16(12) . 2_655
N3 C1 Fe1 177.0(2) . .
N3 C1 Mn2 177.0(2) . .
C8 O1 Fe1 110.82(18) . .
C8 O1 Mn2 110.82(18) . .
C9 O1 Fe1 112.91(19) . .
C9 O1 C8 116.2(3) . .
C9 O1 Mn2 112.91(19) . .
C4 N1 Fe1 119.89(14) . .
C4 N1 Fe1 119.89(14) 2_655 .
C4 N1 C4 120.2(3) . 2_655
C4 N1 Mn2 119.89(14) . .
C4 N1 Mn2 119.89(14) 2_655 .
C5 N2 Fe1 118.96(17) . .
C5 N2 C7 123.1(2) . .
C5 N2 Mn2 118.96(17) . .
C7 N2 Fe1 117.86(18) . .
C7 N2 Mn2 117.86(18) . .
N1 C4 C3 121.4(2) . .
N1 C4 C5 114.0(2) . .
C3 C4 C5 124.6(2) . .
C2 C3 C4 118.3(2) . .
N2 C5 C4 114.5(2) . .
N2 C5 C6 127.1(2) . .
C4 C5 C6 118.4(2) . .
O1 C8 C7 107.9(3) . .
C3 C2 C3 120.4(3) 2_655 .
N2 C7 C8 110.0(2) . .
O1 C9 C9 109.6(3) . 2_655
C1 Mn2 C1 169.26(15) . 2_655
C1 Mn2 O1 83.75(10) 2_655 2_655
C1 Mn2 O1 87.52(9) . 2_655
C1 Mn2 O1 87.52(9) 2_655 .
C1 Mn2 O1 83.75(10) . .
C1 Mn2 N2 92.90(9) 2_655 2_655
C1 Mn2 N2 90.31(9) 2_655 .
C1 Mn2 N2 90.31(9) . 2_655
C1 Mn2 N2 92.90(9) . .
O1 Mn2 O1 71.33(10) . 2_655
N1 Mn2 C1 95.37(8) . .
N1 Mn2 C1 95.37(8) . 2_655
N1 Mn2 O1 144.33(5) . .
N1 Mn2 O1 144.33(5) . 2_655
N1 Mn2 N2 72.58(6) . 2_655
N1 Mn2 N2 72.58(6) . .
N2 Mn2 O1 142.91(8) . 2_655
N2 Mn2 O1 142.92(8) 2_655 .
N2 Mn2 O1 71.86(8) . .
N2 Mn2 O1 71.86(8) 2_655 2_655
N2 Mn2 N2 145.16(12) . 2_655

loop_
_geom_bond_atom_site_label_1
_geom_bond_atom_site_label_2
_geom_bond_distance
_geom_bond_site_symmetry_2
Fe1 C1 2.206(4) .
Fe1 C1 2.206(4) 2_655
Fe1 O1 2.329(2) .
Fe1 O1 2.329(2) 2_655
Fe1 N1 2.118(3) .
Fe1 N2 2.214(2) 2_655
Fe1 N2 2.214(2) .
C1 N3 1.089(5) .
C1 Mn2 2.206(4) .
O1 C8 1.426(4) .
O1 C9 1.407(4) .
O1 Mn2 2.329(2) .
N1 C4 1.346(3) .
N1 C4 1.346(3) 2_655
N1 Mn2 2.118(3) .
N2 C5 1.277(4) .
N2 C7 1.466(3) .
N2 Mn2 2.214(2) .
C4 C3 1.397(4) .
C4 C5 1.486(3) .
C6 C5 1.501(3) .
C3 C2 1.386(3) .
C8 C7 1.491(5) .
C9 C9 1.480(7) 2_655
